data_7035578
loop_
_publ_author_name
'Kiefer, Claude'
'Bestgen, Sebastian'
'Gamer, Michael T.'
'Lebedkin, Sergei'
'Kappes, Manfred M.'
'Roesky, Peter W.'

_publ_section_title
;
 Alkynyl-functionalized gold NHC complexes and their coinage metal
 clusters.
;
_journal_issue 30
_journal_name_full 'Dalton transactions (Cambridge, England : 2003)'
_journal_page_first 13662
_journal_page_last 13670
_journal_paper_doi 10.1039/c5dt02228b
_journal_volume 44
_journal_year 2015
_chemical_formula_moiety 'C36 H50 B N O2 P2 S Si Yb'
_chemical_formula_sum 'C36 H50 B N O2 P2 S Si Yb'
_chemical_formula_weight 834.71
_space_group_crystal_system triclinic
_space_group_IT_number 2
_space_group_name_Hall '-P 1'
_space_group_name_H-M_alt 'P -1'
_symmetry_space_group_name_Hall '-P 1'
_symmetry_space_group_name_H-M 'P -1'
_atom_sites_solution_hydrogens mixed
_audit_creation_date 2014-12-11
_audit_creation_method
;
Olex2 1.2
(compiled 2014.11.28 svn.r3106 for OlexSys, GUI svn.r4959)
;
_audit_update_record
;
2014-12-23 deposited with the CCDC.
2015-06-26 downloaded from the CCDC.
;
_cell_angle_alpha 91.806(4)
_cell_angle_beta 103.465(3)
_cell_angle_gamma 97.606(3)
_cell_formula_units_Z 2
_cell_length_a 9.7136(4)
_cell_length_b 13.3724(6)
_cell_length_c 15.3575(7)
_cell_measurement_reflns_used 24339
_cell_measurement_temperature 100
_cell_measurement_theta_max 27.50
_cell_measurement_theta_min 1.99
_cell_volume 1918.92(15)
_computing_cell_refinement 'STOE X-AREA, PLATON (A.L.Spek, 2005)'
_computing_data_collection 'STOE X-AREA'
_computing_data_reduction 'STOE X-RED & LANA, PLATON (A.L.Spek, 2005)'
_computing_molecular_graphics 'Diamond 2/3, Olex2 (Dolomanov et al., 2009)'
_computing_publication_material 'MS Word, Olex2 (Dolomanov et al., 2009)'
_computing_structure_refinement 'SHELXL (Sheldrick, 2008)'
_computing_structure_solution 'SHELXS (Sheldrick, 2008)'
_diffrn_ambient_temperature 100
_diffrn_detector 'Dectris Pilatus 100k'
_diffrn_detector_area_resol_mean 5.81
_diffrn_detector_type STOE
_diffrn_measured_fraction_theta_full 0.893
_diffrn_measured_fraction_theta_max 0.965
_diffrn_measurement_device '4-circle goniometer'
_diffrn_measurement_device_type 'STOE STADIVARI'
_diffrn_measurement_method 'rotation method'
_diffrn_radiation_collimation '0.5mm monocapillary'
_diffrn_radiation_monochromator 'plane graphite'
_diffrn_radiation_type MoK\a
_diffrn_radiation_wavelength 0.71073
_diffrn_reflns_av_R_equivalents 0.0439
_diffrn_reflns_av_unetI/netI 0.0462
_diffrn_reflns_laue_measured_fraction_full 0.893
_diffrn_reflns_laue_measured_fraction_max 0.965
_diffrn_reflns_limit_h_max 9
_diffrn_reflns_limit_h_min -11
_diffrn_reflns_limit_k_max 16
_diffrn_reflns_limit_k_min -16
_diffrn_reflns_limit_l_max 18
_diffrn_reflns_limit_l_min -18
_diffrn_reflns_number 16883
_diffrn_reflns_point_group_measured_fraction_full 0.893
_diffrn_reflns_point_group_measured_fraction_max 0.965
_diffrn_reflns_theta_full 26.000
_diffrn_reflns_theta_max 25.277
_diffrn_reflns_theta_min 1.991
_diffrn_source 'Mo LFF Sealed Tube'
_diffrn_source_type 'Xenocs Genix3D microfocus'
_exptl_absorpt_coefficient_mu 2.637
_exptl_absorpt_correction_T_max 0.8561
_exptl_absorpt_correction_T_min 0.6702
_exptl_absorpt_correction_type integration
_exptl_absorpt_process_details 'STOE X-RED, X-SHAPE & LANA'
_exptl_crystal_colour orange
_exptl_crystal_colour_primary orange
_exptl_crystal_density_diffrn 1.445
_exptl_crystal_description block
_exptl_crystal_F_000 848
_exptl_crystal_size_max 0.301
_exptl_crystal_size_mid 0.177
_exptl_crystal_size_min 0.113
_refine_diff_density_max 0.662
_refine_diff_density_min -1.012
_refine_diff_density_rms 0.174
_refine_ls_extinction_method none
_refine_ls_goodness_of_fit_ref 1.043
_refine_ls_hydrogen_treatment mixed
_refine_ls_matrix_type full
_refine_ls_number_parameters 453
_refine_ls_number_reflns 6739
_refine_ls_number_restraints 12
_refine_ls_restrained_S_all 1.043
_refine_ls_R_factor_all 0.0475
_refine_ls_R_factor_gt 0.0333
_refine_ls_shift/su_max 0.001
_refine_ls_shift/su_mean 0.000
_refine_ls_structure_factor_coef Fsqd
_refine_ls_weighting_details 'w=1/[\s^2^(Fo^2^)+(0.0525P)^2^] where P=(Fo^2^+2Fc^2^)/3'
_refine_ls_weighting_scheme calc
_refine_ls_wR_factor_gt 0.0813
_refine_ls_wR_factor_ref 0.0869
_reflns_Friedel_coverage 0.000
_reflns_number_gt 5656
_reflns_number_total 6739
_reflns_threshold_expression 'I > 2\s(I)'
_cod_data_source_file c5dt02228b2.cif
_cod_data_source_block 2
_cod_depositor_comments 'Adding full bibliography for 7035578--7035585.cif.'
_cod_database_code 7035578
_audit_block_doi 10.5517/cc13y1qt
_shelxl_version_number 2014/6
_shelx_space_group_comment
;
The symmetry employed for this shelxl refinement is uniquely defined
by the following loop, which should always be used as a source of
symmetry information in preference to the above space-group names.
They are only intended as comments.
;
_olex2_refinement_description
;
1. Fixed Uiso
 At 1.2 times of:
  All C(H) groups, All C(H,H) groups, All C(H,H,H,H) groups
 At 1.5 times of:
  All C(H,H,H) groups
2. Uiso/Uaniso restraints and constraints
C30A \\sim C31A: within 1.7A with sigma of 0.02 and sigma for terminal atoms of
0.04
Uanis(C30B) \\sim Ueq: with sigma of 0.03 and sigma for terminal atoms of 0.06
3. Others
 Sof(H34C)=Sof(H34D)=1-FVAR(1)
 Sof(H34A)=Sof(H34B)=FVAR(1)
 Fixed Sof: H29A(0.5) H29B(0.5) H29C(0.5) H29D(0.5) C30A(0.4) H30A(0.4)
 H30B(0.4) C30B(0.6) H30C(0.6) H30D(0.6) C31A(0.4) H31A(0.4) H31B(0.4)
 C31B(0.6) H31C(0.6) H31D(0.6) H32A(0.5) H32B(0.5) H32C(0.5) H32D(0.5)
 C33A(0.38) H33A(0.38) H33B(0.38) C33B(0.62) H33C(0.62) H33D(0.62)
4.a Ternary CH refined with riding coordinates:
 C1(H1)
4.b Secondary CH2 refined with riding coordinates:
 C29(H29A,H29B), C29(H29C,H29D), C30A(H30A,H30B), C30B(H30C,H30D), C31A(H31A,
 H31B), C31B(H31C,H31D), C32(H32A,H32B), C32(H32C,H32D), C33A(H33A,H33B),
 C33B(H33C,H33D), C34(H34A,H34B), C34(H34C,H34D), C35(H35A,H35B), C36(H36A,H36B)
4.c Aromatic/amide H refined with riding coordinates:
 C3(H3), C4(H4), C5(H5), C6(H6), C7(H7), C9(H9), C10(H10), C11(H11), C12(H12),
 C13(H13), C15(H15), C16(H16), C17(H17), C18(H18), C19(H19), C21(H21), C22(H22),
  C23(H23), C24(H24), C25(H25)
4.d Idealised Me refined as rotating group:
 C26(H26A,H26B,H26C), C27(H27A,H27B,H27C), C28(H28A,H28B,H28C)
;
_olex2_submission_special_instructions 'No special instructions were received'

loop_
_space_group_symop_operation_xyz
'x, y, z'
'-x, -y, -z'

loop_
_atom_site_label
_atom_site_type_symbol
_atom_site_fract_x
_atom_site_fract_y
_atom_site_fract_z
_atom_site_U_iso_or_equiv
_atom_site_adp_type
_atom_site_occupancy
_atom_site_site_symmetry_order
_atom_site_calc_flag
_atom_site_refinement_flags_posn
_atom_site_refinement_flags_adp
_atom_site_refinement_flags_occupancy
_atom_site_disorder_assembly
_atom_site_disorder_group
Yb Yb 0.53682(2) 0.84784(2) 0.28694(2) 0.02948(8) Uani 1 1 d . . . . .
S S 0.51602(13) 0.80362(10) 0.09682(8) 0.0344(3) Uani 1 1 d . . . . .
P1 P 0.72867(12) 0.81548(9) 0.13947(8) 0.0272(3) Uani 1 1 d . . . . .
P2 P 0.73366(12) 0.67835(9) 0.29464(7) 0.0245(2) Uani 1 1 d . . . . .
Si Si 0.44771(14) 0.57611(10) 0.32054(10) 0.0331(3) Uani 1 1 d . . . . .
O1 O 0.5983(4) 1.0227(3) 0.2534(3) 0.0475(9) Uani 1 1 d . . . . .
O2 O 0.6700(4) 0.8970(3) 0.4422(2) 0.0512(10) Uani 1 1 d . . . . .
N N 0.5769(4) 0.6709(3) 0.3087(2) 0.0262(8) Uani 1 1 d . . . . .
C1 C 0.7841(5) 0.7941(3) 0.2523(3) 0.0267(10) Uani 1 1 d . . . . .
H1 H 0.8759 0.8347 0.2863 0.032 Uiso 1 1 calc R . . . .
C2 C 0.8177(5) 0.9389(3) 0.1222(3) 0.0309(10) Uani 1 1 d . . . . .
C3 C 0.7508(7) 0.9956(4) 0.0544(4) 0.0509(15) Uani 1 1 d . . . . .
H3 H 0.6544 0.9740 0.0230 0.061 Uiso 1 1 calc R . . . .
C4 C 0.8243(8) 1.0822(5) 0.0333(5) 0.068(2) Uani 1 1 d . . . . .
H4 H 0.7788 1.1193 -0.0141 0.082 Uiso 1 1 calc R . . . .
C5 C 0.9614(7) 1.1164(5) 0.0788(5) 0.0657(19) Uani 1 1 d . . . . .
H5 H 1.0105 1.1775 0.0642 0.079 Uiso 1 1 calc R . . . .
C6 C 1.0271(7) 1.0620(5) 0.1455(5) 0.068(2) Uani 1 1 d . . . . .
H6 H 1.1227 1.0854 0.1775 0.082 Uiso 1 1 calc R . . . .
C7 C 0.9566(6) 0.9731(4) 0.1674(4) 0.0526(16) Uani 1 1 d . . . . .
H7 H 1.0042 0.9356 0.2137 0.063 Uiso 1 1 calc R . . . .
C8 C 0.7965(5) 0.7346(3) 0.0664(3) 0.0295(10) Uani 1 1 d . . . . .
C9 C 0.7164(6) 0.6999(4) -0.0188(3) 0.0372(11) Uani 1 1 d . . . . .
H9 H 0.6238 0.7183 -0.0401 0.045 Uiso 1 1 calc R . . . .
C10 C 0.7699(6) 0.6394(4) -0.0726(4) 0.0426(13) Uani 1 1 d . . . . .
H10 H 0.7145 0.6164 -0.1310 0.051 Uiso 1 1 calc R . . . .
C11 C 0.9033(6) 0.6117(4) -0.0425(4) 0.0418(13) Uani 1 1 d . . . . .
H11 H 0.9386 0.5681 -0.0795 0.050 Uiso 1 1 calc R . . . .
C12 C 0.9856(6) 0.6468(4) 0.0407(3) 0.0404(12) Uani 1 1 d . . . . .
H12 H 1.0788 0.6290 0.0607 0.048 Uiso 1 1 calc R . . . .
C13 C 0.9330(5) 0.7081(4) 0.0956(3) 0.0358(11) Uani 1 1 d . . . . .
H13 H 0.9901 0.7322 0.1533 0.043 Uiso 1 1 calc R . . . .
C14 C 0.7502(5) 0.5685(3) 0.2263(3) 0.0264(10) Uani 1 1 d . . . . .
C15 C 0.6448(5) 0.5395(4) 0.1480(3) 0.0310(10) Uani 1 1 d . . . . .
H15 H 0.5673 0.5770 0.1311 0.037 Uiso 1 1 calc R . . . .
C16 C 0.6528(6) 0.4560(4) 0.0944(3) 0.0402(12) Uani 1 1 d . . . . .
H16 H 0.5816 0.4375 0.0404 0.048 Uiso 1 1 calc R . . . .
C17 C 0.7626(6) 0.3999(4) 0.1189(4) 0.0422(13) Uani 1 1 d . . . . .
H17 H 0.7667 0.3420 0.0826 0.051 Uiso 1 1 calc R . . . .
C18 C 0.8665(6) 0.4284(4) 0.1963(4) 0.0419(13) Uani 1 1 d . . . . .
H18 H 0.9429 0.3900 0.2133 0.050 Uiso 1 1 calc R . . . .
C19 C 0.8612(5) 0.5121(4) 0.2496(3) 0.0333(11) Uani 1 1 d . . . . .
H19 H 0.9343 0.5311 0.3026 0.040 Uiso 1 1 calc R . . . .
C20 C 0.8681(5) 0.6731(3) 0.3988(3) 0.0287(10) Uani 1 1 d . . . . .
C21 C 1.0101(5) 0.7133(4) 0.4107(3) 0.0361(11) Uani 1 1 d . . . . .
H21 H 1.0413 0.7468 0.3635 0.043 Uiso 1 1 calc R . . . .
C22 C 1.1079(5) 0.7050(4) 0.4912(4) 0.0415(13) Uani 1 1 d . . . . .
H22 H 1.2046 0.7353 0.4999 0.050 Uiso 1 1 calc R . . . .
C23 C 1.0648(6) 0.6531(4) 0.5582(4) 0.0471(14) Uani 1 1 d . . . . .
H23 H 1.1325 0.6450 0.6121 0.056 Uiso 1 1 calc R . . . .
C24 C 0.9244(6) 0.6132(5) 0.5471(4) 0.0496(15) Uani 1 1 d . . . . .
H24 H 0.8945 0.5784 0.5940 0.060 Uiso 1 1 calc R . . . .
C25 C 0.8252(6) 0.6231(4) 0.4679(3) 0.0393(12) Uani 1 1 d . . . . .
H25 H 0.7277 0.5955 0.4609 0.047 Uiso 1 1 calc R . . . .
C26 C 0.2825(6) 0.5811(4) 0.2311(4) 0.0528(15) Uani 1 1 d . . . . .
H26A H 0.3026 0.5706 0.1721 0.079 Uiso 1 1 calc GR . . . .
H26B H 0.2510 0.6474 0.2358 0.079 Uiso 1 1 calc GR . . . .
H26C H 0.2069 0.5281 0.2384 0.079 Uiso 1 1 calc GR . . . .
C27 C 0.4977(6) 0.4452(4) 0.3168(4) 0.0426(13) Uani 1 1 d . . . . .
H27A H 0.4221 0.3967 0.3307 0.064 Uiso 1 1 calc GR . . . .
H27B H 0.5878 0.4430 0.3611 0.064 Uiso 1 1 calc GR . . . .
H27C H 0.5092 0.4276 0.2568 0.064 Uiso 1 1 calc GR . . . .
C28 C 0.4027(6) 0.5969(4) 0.4306(4) 0.0511(15) Uani 1 1 d . . . . .
H28A H 0.3678 0.6621 0.4331 0.077 Uiso 1 1 calc GR . . . .
H28B H 0.4883 0.5967 0.4792 0.077 Uiso 1 1 calc GR . . . .
H28C H 0.3282 0.5426 0.4374 0.077 Uiso 1 1 calc GR . . . .
C29 C 0.4979(8) 1.0667(5) 0.1857(5) 0.0668(19) Uani 1 1 d . . . . .
H29A H 0.4039 1.0661 0.2004 0.080 Uiso 0.5 1 calc R . P A 1
H29B H 0.4850 1.0339 0.1250 0.080 Uiso 0.5 1 calc R . P A 1
H29C H 0.5180 1.0535 0.1264 0.080 Uiso 0.5 1 calc R . P B 2
H29D H 0.3998 1.0331 0.1834 0.080 Uiso 0.5 1 calc R . P B 2
C30A C 0.584(3) 1.1748(18) 0.196(2) 0.086(7) Uani 0.4 1 d . U P C 1
H30A H 0.5774 1.2018 0.1364 0.104 Uiso 0.4 1 calc R . P C 1
H30B H 0.5426 1.2199 0.2321 0.104 Uiso 0.4 1 calc R . P C 1
C30B C 0.5038(18) 1.1707(13) 0.2015(13) 0.095(7) Uani 0.6 1 d . U P C 2
H30C H 0.4150 1.1868 0.2163 0.114 Uiso 0.6 1 calc R . P C 2
H30D H 0.5187 1.2074 0.1488 0.114 Uiso 0.6 1 calc R . P C 2
C31A C 0.729(3) 1.1743(14) 0.2387(14) 0.083(6) Uani 0.4 1 d . U P C 1
H31A H 0.7851 1.1538 0.1966 0.100 Uiso 0.4 1 calc R . P C 1
H31B H 0.7751 1.2401 0.2706 0.100 Uiso 0.4 1 calc R . P C 1
C31B C 0.6286(17) 1.1965(8) 0.2794(11) 0.086(5) Uani 0.6 1 d . . P C 2
H31C H 0.5963 1.2167 0.3331 0.104 Uiso 0.6 1 calc R . P C 2
H31D H 0.6951 1.2536 0.2663 0.104 Uiso 0.6 1 calc R . P C 2
C32 C 0.7062(9) 1.1003(5) 0.2969(6) 0.085(3) Uani 1 1 d . . . . .
H32A H 0.6783 1.1307 0.3487 0.101 Uiso 0.5 1 calc R . P C 1
H32B H 0.7960 1.0720 0.3199 0.101 Uiso 0.5 1 calc R . P C 1
H32C H 0.7903 1.1046 0.2703 0.101 Uiso 0.5 1 calc R . P C 2
H32D H 0.7371 1.0909 0.3619 0.101 Uiso 0.5 1 calc R . P C 2
C33A C 0.622(2) 0.8387(15) 0.5103(13) 0.053(5) Uani 0.38 1 d . . P D 1
H33A H 0.5340 0.8621 0.5205 0.063 Uiso 0.38 1 calc R . P D 1
H33B H 0.5974 0.7667 0.4883 0.063 Uiso 0.38 1 calc R . P D 1
C33B C 0.6006(12) 0.8864(9) 0.5163(7) 0.044(3) Uani 0.62 1 d . . P D 2
H33C H 0.5124 0.8365 0.5004 0.053 Uiso 0.62 1 calc R . P D 2
H33D H 0.5776 0.9519 0.5364 0.053 Uiso 0.62 1 calc R . P D 2
C34 C 0.7226(9) 0.8471(6) 0.5897(5) 0.073(2) Uani 1 1 d . . . . .
H34A H 0.7324 0.7799 0.6136 0.088 Uiso 0.32(14) 1 calc R . P D 1
H34B H 0.6964 0.8909 0.6347 0.088 Uiso 0.32(14) 1 calc R . P D 1
H34C H 0.7187 0.8698 0.6510 0.088 Uiso 0.68(14) 1 calc R . P D 2
H34D H 0.7131 0.7724 0.5850 0.088 Uiso 0.68(14) 1 calc R . P D 2
C35 C 0.8589(8) 0.8934(5) 0.5685(4) 0.0670(19) Uani 1 1 d . . . . .
H35A H 0.9203 0.8412 0.5630 0.080 Uiso 1 1 calc R . . . .
H35B H 0.9124 0.9454 0.6159 0.080 Uiso 1 1 calc R . . . .
C36 C 0.8133(7) 0.9400(6) 0.4810(4) 0.0646(18) Uani 1 1 d . . . . .
H36A H 0.8201 1.0142 0.4908 0.077 Uiso 1 1 calc R . . . .
H36B H 0.8755 0.9258 0.4407 0.077 Uiso 1 1 calc R . . . .
B B 0.2845(8) 0.8713(5) 0.3095(5) 0.0466(16) Uani 1 1 d . . . . .
HA H 0.182(6) 0.879(4) 0.321(4) 0.055(17) Uiso 1 1 d . . . . .
HB H 0.365(8) 0.935(6) 0.323(5) 0.09(2) Uiso 1 1 d . . . . .
HC H 0.339(6) 0.808(4) 0.348(4) 0.050(16) Uiso 1 1 d . . . . .
HD H 0.277(7) 0.847(5) 0.236(5) 0.07(2) Uiso 1 1 d . . . . .

loop_
_atom_site_aniso_label
_atom_site_aniso_U_11
_atom_site_aniso_U_22
_atom_site_aniso_U_33
_atom_site_aniso_U_23
_atom_site_aniso_U_13
_atom_site_aniso_U_12
Yb 0.02840(12) 0.02524(12) 0.03433(12) 0.00285(8) 0.00556(8) 0.00540(8)
S 0.0270(6) 0.0392(7) 0.0342(6) 0.0019(5) 0.0015(5) 0.0053(5)
P1 0.0258(6) 0.0266(6) 0.0281(6) 0.0063(5) 0.0044(5) 0.0026(5)
P2 0.0231(6) 0.0232(6) 0.0262(6) 0.0050(4) 0.0036(4) 0.0029(4)
Si 0.0283(7) 0.0259(7) 0.0459(8) 0.0053(6) 0.0115(6) 0.0014(5)
O1 0.048(2) 0.029(2) 0.061(2) 0.0086(17) 0.0033(18) 0.0037(16)
O2 0.051(2) 0.056(3) 0.038(2) -0.0024(18) -0.0009(18) 0.0001(19)
N 0.025(2) 0.0215(19) 0.033(2) 0.0029(15) 0.0059(16) 0.0041(15)
C1 0.027(2) 0.025(2) 0.026(2) 0.0047(18) 0.0035(18) -0.0009(18)
C2 0.035(3) 0.026(2) 0.032(2) 0.0068(19) 0.009(2) 0.003(2)
C3 0.051(4) 0.046(3) 0.047(3) 0.020(3) -0.003(3) -0.003(3)
C4 0.069(5) 0.057(4) 0.069(4) 0.041(3) -0.001(3) -0.001(3)
C5 0.064(4) 0.045(4) 0.087(5) 0.029(3) 0.019(4) -0.001(3)
C6 0.056(4) 0.054(4) 0.079(5) 0.027(4) -0.005(3) -0.019(3)
C7 0.046(3) 0.040(3) 0.063(4) 0.023(3) -0.001(3) -0.005(3)
C8 0.035(3) 0.024(2) 0.029(2) 0.0068(19) 0.008(2) 0.0002(19)
C9 0.038(3) 0.039(3) 0.033(3) 0.001(2) 0.005(2) 0.004(2)
C10 0.049(3) 0.038(3) 0.038(3) -0.001(2) 0.009(2) 0.002(2)
C11 0.056(4) 0.031(3) 0.042(3) 0.005(2) 0.019(3) 0.008(2)
C12 0.040(3) 0.047(3) 0.040(3) 0.014(2) 0.014(2) 0.016(2)
C13 0.039(3) 0.039(3) 0.030(3) 0.009(2) 0.009(2) 0.008(2)
C14 0.026(2) 0.027(2) 0.028(2) 0.0076(18) 0.0100(18) 0.0021(18)
C15 0.030(3) 0.029(2) 0.034(3) 0.004(2) 0.006(2) 0.0044(19)
C16 0.048(3) 0.036(3) 0.033(3) 0.001(2) 0.009(2) -0.002(2)
C17 0.058(4) 0.030(3) 0.044(3) -0.001(2) 0.024(3) 0.007(2)
C18 0.050(3) 0.039(3) 0.045(3) 0.013(2) 0.020(3) 0.018(2)
C19 0.035(3) 0.035(3) 0.034(3) 0.008(2) 0.010(2) 0.013(2)
C20 0.028(3) 0.028(2) 0.028(2) 0.0044(19) 0.0021(19) 0.0049(19)
C21 0.031(3) 0.044(3) 0.033(3) 0.007(2) 0.005(2) 0.005(2)
C22 0.024(3) 0.050(3) 0.044(3) -0.001(2) -0.002(2) 0.002(2)
C23 0.045(3) 0.054(4) 0.036(3) 0.010(3) -0.004(2) 0.010(3)
C24 0.051(4) 0.054(4) 0.037(3) 0.017(3) 0.001(2) -0.002(3)
C25 0.035(3) 0.041(3) 0.038(3) 0.016(2) 0.003(2) -0.003(2)
C26 0.029(3) 0.039(3) 0.080(4) -0.008(3) 0.000(3) -0.001(2)
C27 0.041(3) 0.033(3) 0.055(3) 0.007(2) 0.017(3) -0.001(2)
C28 0.050(4) 0.042(3) 0.070(4) 0.012(3) 0.032(3) 0.004(3)
C29 0.074(5) 0.058(4) 0.064(4) 0.024(3) -0.001(3) 0.021(4)
C30A 0.101(17) 0.044(10) 0.111(16) 0.042(10) 0.008(14) 0.019(12)
C30B 0.090(11) 0.055(9) 0.113(12) -0.012(8) -0.045(10) 0.038(9)
C31A 0.111(15) 0.040(9) 0.076(12) 0.011(8) -0.009(11) -0.020(10)
C31B 0.111(12) 0.020(5) 0.110(11) -0.012(6) -0.016(9) 0.024(6)
C32 0.092(6) 0.049(4) 0.089(6) 0.003(4) -0.011(4) -0.017(4)
C33A 0.058(11) 0.050(12) 0.062(12) -0.004(10) 0.020(8) 0.037(10)
C33B 0.054(6) 0.043(6) 0.039(5) -0.016(5) 0.013(4) 0.021(5)
C34 0.096(6) 0.075(5) 0.058(4) 0.015(4) 0.022(4) 0.037(4)
C35 0.076(5) 0.065(4) 0.051(4) -0.002(3) -0.009(3) 0.022(4)
C36 0.056(4) 0.069(5) 0.055(4) -0.001(3) -0.008(3) 0.001(3)
B 0.040(4) 0.040(4) 0.066(5) 0.012(3) 0.020(3) 0.011(3)

loop_
_atom_type_symbol
_atom_type_description
_atom_type_scat_dispersion_real
_atom_type_scat_dispersion_imag
_atom_type_scat_source
C C 0.0033 0.0016 'International Tables Vol C Tables 4.2.6.8 and 6.1.1.4'
H H 0.0000 0.0000 'International Tables Vol C Tables 4.2.6.8 and 6.1.1.4'
B B 0.0013 0.0007 'International Tables Vol C Tables 4.2.6.8 and 6.1.1.4'
N N 0.0061 0.0033 'International Tables Vol C Tables 4.2.6.8 and 6.1.1.4'
O O 0.0106 0.0060 'International Tables Vol C Tables 4.2.6.8 and 6.1.1.4'
P P 0.1023 0.0942 'International Tables Vol C Tables 4.2.6.8 and 6.1.1.4'
S S 0.1246 0.1234 'International Tables Vol C Tables 4.2.6.8 and 6.1.1.4'
Si Si 0.0817 0.0704 'International Tables Vol C Tables 4.2.6.8 and 6.1.1.4'
Yb Yb -0.3850 5.5486 'International Tables Vol C Tables 4.2.6.8 and 6.1.1.4'

loop_
_citation_id
_citation_doi
_citation_year
1 10.1039/C4DT04034A 2015

loop_
_geom_angle_atom_site_label_1
_geom_angle_atom_site_label_2
_geom_angle_atom_site_label_3
_geom_angle
S Yb P1 36.85(3)
S Yb P2 78.69(3)
S Yb HB 116.8(17)
S Yb HC 120.8(13)
S Yb HD 83.2(16)
P1 Yb HB 145.2(17)
P1 Yb HC 153.4(14)
P1 Yb HD 120.0(16)
P2 Yb P1 56.39(3)
P2 Yb HB 157.8(18)
P2 Yb HC 115.0(14)
P2 Yb HD 133.1(16)
O1 Yb S 84.35(10)
O1 Yb P1 79.80(10)
O1 Yb P2 125.66(10)
O1 Yb O2 87.25(13)
O1 Yb N 155.35(13)
O1 Yb C1 92.27(13)
O1 Yb B 94.86(18)
O1 Yb HB 73.8(19)
O1 Yb HC 118.0(14)
O1 Yb HD 94.7(15)
O2 Yb S 153.30(10)
O2 Yb P1 116.63(10)
O2 Yb P2 85.86(10)
O2 Yb N 90.29(13)
O2 Yb C1 88.53(13)
O2 Yb B 96.7(2)
O2 Yb HB 84.7(17)
O2 Yb HC 85.5(13)
O2 Yb HD 122.8(16)
N Yb S 86.96(9)
N Yb P1 79.44(9)
N Yb P2 29.71(9)
N Yb C1 63.13(12)
N Yb B 109.79(18)
N Yb HB 130.3(19)
N Yb HC 86.2(14)
N Yb HD 107.2(15)
C1 Yb S 66.59(9)
C1 Yb P1 31.69(9)
C1 Yb P2 33.78(9)
C1 Yb HB 164.8(19)
C1 Yb HC 148.7(14)
C1 Yb HD 148.2(16)
B Yb S 109.18(17)
B Yb P1 145.68(17)
B Yb P2 139.48(15)
B Yb C1 171.32(19)
B Yb HB 23.8(19)
B Yb HC 26.3(14)
B Yb HD 26.1(16)
HB Yb HC 44(2)
HB Yb HD 42(2)
HC Yb HD 44(2)
P1 S Yb 82.15(5)
S P1 Yb 60.99(5)
C1 P1 Yb 56.50(16)
C1 P1 S 112.89(17)
C1 P1 C2 107.7(2)
C1 P1 C8 113.4(2)
C2 P1 Yb 107.71(16)
C2 P1 S 112.13(16)
C2 P1 C8 100.8(2)
C8 P1 Yb 151.42(15)
C8 P1 S 109.29(16)
N P2 Yb 50.83(13)
N P2 C1 111.0(2)
N P2 C14 110.2(2)
N P2 C20 113.0(2)
C1 P2 Yb 60.96(16)
C1 P2 C14 113.7(2)
C1 P2 C20 105.2(2)
C14 P2 Yb 139.00(15)
C20 P2 Yb 117.22(15)
C20 P2 C14 103.6(2)
N Si C26 108.9(2)
N Si C27 115.1(2)
N Si C28 109.4(2)
C26 Si C27 108.9(3)
C28 Si C26 107.4(3)
C28 Si C27 106.9(3)
C29 O1 Yb 118.7(3)
C32 O1 Yb 132.4(4)
C32 O1 C29 108.0(5)
C33A O2 Yb 115.5(8)
C33B O2 Yb 121.2(5)
C36 O2 Yb 133.0(4)
C36 O2 C33A 106.3(9)
C36 O2 C33B 105.7(6)
P2 N Yb 99.47(17)
P2 N Si 136.1(2)
Si N Yb 123.94(19)
Yb C1 H1 116.5
P1 C1 Yb 91.81(18)
P1 C1 P2 121.8(3)
P1 C1 H1 116.5
P2 C1 Yb 85.26(17)
P2 C1 H1 116.5
C3 C2 P1 119.5(4)
C7 C2 P1 121.4(4)
C7 C2 C3 118.6(5)
C2 C3 H3 120.1
C4 C3 C2 119.8(5)
C4 C3 H3 120.1
C3 C4 H4 119.3
C5 C4 C3 121.4(6)
C5 C4 H4 119.3
C4 C5 H5 120.4
C6 C5 C4 119.1(6)
C6 C5 H5 120.4
C5 C6 H6 119.6
C5 C6 C7 120.9(6)
C7 C6 H6 119.6
C2 C7 C6 120.2(5)
C2 C7 H7 119.9
C6 C7 H7 119.9
C9 C8 P1 121.6(4)
C9 C8 C13 118.8(5)
C13 C8 P1 119.6(4)
C8 C9 H9 119.8
C10 C9 C8 120.5(5)
C10 C9 H9 119.8
C9 C10 H10 119.8
C9 C10 C11 120.3(5)
C11 C10 H10 119.8
C10 C11 H11 119.9
C12 C11 C10 120.2(5)
C12 C11 H11 119.9
C11 C12 H12 120.0
C11 C12 C13 120.0(5)
C13 C12 H12 120.0
C8 C13 H13 119.9
C12 C13 C8 120.2(5)
C12 C13 H13 119.9
C15 C14 P2 118.3(3)
C19 C14 P2 123.0(4)
C19 C14 C15 118.7(4)
C14 C15 H15 119.9
C16 C15 C14 120.1(5)
C16 C15 H15 119.9
C15 C16 H16 119.7
C17 C16 C15 120.6(5)
C17 C16 H16 119.7
C16 C17 H17 120.3
C16 C17 C18 119.3(5)
C18 C17 H17 120.3
C17 C18 H18 119.6
C17 C18 C19 120.8(5)
C19 C18 H18 119.6
C14 C19 H19 119.8
C18 C19 C14 120.4(5)
C18 C19 H19 119.8
C21 C20 P2 123.2(4)
C21 C20 C25 119.0(4)
C25 C20 P2 117.8(4)
C20 C21 H21 119.8
C20 C21 C22 120.4(5)
C22 C21 H21 119.8
C21 C22 H22 120.0
C23 C22 C21 120.1(5)
C23 C22 H22 120.0
C22 C23 H23 120.0
C24 C23 C22 119.9(5)
C24 C23 H23 120.0
C23 C24 H24 119.8
C23 C24 C25 120.5(5)
C25 C24 H24 119.8
C20 C25 H25 119.9
C24 C25 C20 120.1(5)
C24 C25 H25 119.9
Si C26 H26A 109.5
Si C26 H26B 109.5
Si C26 H26C 109.5
H26A C26 H26B 109.5
H26A C26 H26C 109.5
H26B C26 H26C 109.5
Si C27 H27A 109.5
Si C27 H27B 109.5
Si C27 H27C 109.5
H27A C27 H27B 109.5
H27A C27 H27C 109.5
H27B C27 H27C 109.5
Si C28 H28A 109.5
Si C28 H28B 109.5
Si C28 H28C 109.5
H28A C28 H28B 109.5
H28A C28 H28C 109.5
H28B C28 H28C 109.5
O1 C29 H29A 112.4
O1 C29 H29B 112.4
O1 C29 H29C 109.0
O1 C29 H29D 109.0
O1 C29 C30A 96.8(10)
H29A C29 H29B 110.0
H29C C29 H29D 107.8
C30A C29 H29A 112.4
C30A C29 H29B 112.4
C30B C29 O1 113.1(8)
C30B C29 H29C 109.0
C30B C29 H29D 109.0
C29 C30A H30A 109.3
C29 C30A H30B 109.3
H30A C30A H30B 108.0
C31A C30A C29 111.4(16)
C31A C30A H30A 109.3
C31A C30A H30B 109.3
C29 C30B H30C 111.1
C29 C30B H30D 111.1
C29 C30B C31B 103.3(10)
H30C C30B H30D 109.1
C31B C30B H30C 111.1
C31B C30B H30D 111.1
C30A C31A H31A 112.4
C30A C31A H31B 112.4
H31A C31A H31B 110.0
C32 C31A C30A 96.5(17)
C32 C31A H31A 112.4
C32 C31A H31B 112.4
C30B C31B H31C 110.1
C30B C31B H31D 110.1
C30B C31B C32 108.0(9)
H31C C31B H31D 108.4
C32 C31B H31C 110.1
C32 C31B H31D 110.1
O1 C32 C31B 101.9(7)
O1 C32 H32A 109.5
O1 C32 H32B 109.5
O1 C32 H32C 111.4
O1 C32 H32D 111.4
C31A C32 O1 110.7(10)
C31A C32 H32A 109.5
C31A C32 H32B 109.5
C31B C32 H32C 111.4
C31B C32 H32D 111.4
H32A C32 H32B 108.1
H32C C32 H32D 109.3
O2 C33A H33A 109.1
O2 C33A H33B 109.1
H33A C33A H33B 107.8
C34 C33A O2 112.5(14)
C34 C33A H33A 109.1
C34 C33A H33B 109.1
O2 C33B H33C 111.7
O2 C33B H33D 111.7
O2 C33B C34 100.5(7)
H33C C33B H33D 109.4
C34 C33B H33C 111.7
C34 C33B H33D 111.7
C33A C34 H34A 110.7
C33A C34 H34B 110.7
C33A C34 C35 105.4(10)
C33B C34 H34C 110.9
C33B C34 H34D 110.9
H34A C34 H34B 108.8
H34C C34 H34D 108.9
C35 C34 C33B 104.2(6)
C35 C34 H34A 110.7
C35 C34 H34B 110.7
C35 C34 H34C 110.9
C35 C34 H34D 110.9
C34 C35 H35A 110.8
C34 C35 H35B 110.8
C34 C35 C36 105.0(6)
H35A C35 H35B 108.8
C36 C35 H35A 110.8
C36 C35 H35B 110.8
O2 C36 C35 107.3(6)
O2 C36 H36A 110.3
O2 C36 H36B 110.3
C35 C36 H36A 110.3
C35 C36 H36B 110.3
H36A C36 H36B 108.5
Yb B HA 178(3)
Yb B HB 62(4)
Yb B HC 63(3)
Yb B HD 70(3)
HA B HB 119(5)
HA B HC 114(4)
HA B HD 112(4)
HB B HC 104(5)
HB B HD 103(5)
HC B HD 102(4)

loop_
_geom_bond_atom_site_label_1
_geom_bond_atom_site_label_2
_geom_bond_distance
Yb S 2.9155(13)
Yb P1 3.3025(12)
Yb P2 3.1410(12)
Yb O1 2.438(4)
Yb O2 2.456(4)
Yb N 2.469(4)
Yb C1 2.755(5)
Yb B 2.611(7)
Yb HB 2.31(7)
Yb HC 2.33(5)
Yb HD 2.46(6)
S P1 1.9994(17)
P1 C1 1.736(4)
P1 C2 1.817(5)
P1 C8 1.821(5)
P2 N 1.578(4)
P2 C1 1.752(4)
P2 C14 1.825(5)
P2 C20 1.825(4)
Si N 1.707(4)
Si C26 1.864(6)
Si C27 1.880(5)
Si C28 1.864(6)
O1 C29 1.448(7)
O1 C32 1.402(7)
O2 C33A 1.45(2)
O2 C33B 1.453(11)
O2 C36 1.415(7)
C1 H1 1.0000
C2 C3 1.395(7)
C2 C7 1.375(7)
C3 H3 0.9500
C3 C4 1.367(8)
C4 H4 0.9500
C4 C5 1.363(9)
C5 H5 0.9500
C5 C6 1.361(9)
C6 H6 0.9500
C6 C7 1.383(8)
C7 H7 0.9500
C8 C9 1.388(7)
C8 C13 1.394(7)
C9 H9 0.9500
C9 C10 1.370(7)
C10 H10 0.9500
C10 C11 1.374(8)
C11 H11 0.9500
C11 C12 1.372(7)
C12 H12 0.9500
C12 C13 1.382(7)
C13 H13 0.9500
C14 C15 1.392(6)
C14 C19 1.383(6)
C15 H15 0.9500
C15 C16 1.387(7)
C16 H16 0.9500
C16 C17 1.373(8)
C17 H17 0.9500
C17 C18 1.374(8)
C18 H18 0.9500
C18 C19 1.379(7)
C19 H19 0.9500
C20 C21 1.380(7)
C20 C25 1.387(7)
C21 H21 0.9500
C21 C22 1.391(7)
C22 H22 0.9500
C22 C23 1.371(8)
C23 H23 0.9500
C23 C24 1.367(8)
C24 H24 0.9500
C24 C25 1.387(7)
C25 H25 0.9500
C26 H26A 0.9800
C26 H26B 0.9800
C26 H26C 0.9800
C27 H27A 0.9800
C27 H27B 0.9800
C27 H27C 0.9800
C28 H28A 0.9800
C28 H28B 0.9800
C28 H28C 0.9800
C29 H29A 0.9900
C29 H29B 0.9900
C29 H29C 0.9900
C29 H29D 0.9900
C29 C30A 1.56(3)
C29 C30B 1.395(17)
C30A H30A 0.9900
C30A H30B 0.9900
C30A C31A 1.41(3)
C30B H30C 0.9900
C30B H30D 0.9900
C30B C31B 1.485(18)
C31A H31A 0.9900
C31A H31B 0.9900
C31A C32 1.385(19)
C31B H31C 0.9900
C31B H31D 0.9900
C31B C32 1.575(13)
C32 H32A 0.9900
C32 H32B 0.9900
C32 H32C 0.9900
C32 H32D 0.9900
C33A H33A 0.9900
C33A H33B 0.9900
C33A C34 1.37(2)
C33B H33C 0.9900
C33B H33D 0.9900
C33B C34 1.591(12)
C34 H34A 0.9900
C34 H34B 0.9900
C34 H34C 0.9900
C34 H34D 0.9900
C34 C35 1.496(10)
C35 H35A 0.9900
C35 H35B 0.9900
C35 C36 1.496(9)
C36 H36A 0.9900
C36 H36B 0.9900
B HA 1.07(6)
B HB 1.05(7)
B HC 1.16(6)
B HD 1.15(7)

loop_
_geom_torsion_atom_site_label_1
_geom_torsion_atom_site_label_2
_geom_torsion_atom_site_label_3
_geom_torsion_atom_site_label_4
_geom_torsion
Yb P1 C1 P2 85.5(3)
Yb P1 C2 C3 -90.8(5)
Yb P1 C2 C7 96.9(5)
Yb P1 C8 C9 83.4(5)
Yb P1 C8 C13 -97.8(4)
Yb P2 N Si 171.7(4)
Yb P2 C1 P1 -89.2(3)
Yb P2 C14 C15 -5.5(5)
Yb P2 C14 C19 175.6(3)
Yb P2 C20 C21 -99.4(4)
Yb P2 C20 C25 82.9(4)
Yb O1 C29 C30A 176.9(12)
Yb O1 C29 C30B 149.7(11)
Yb O1 C32 C31A 159.8(13)
Yb O1 C32 C31B -145.3(8)
Yb O2 C33A C34 161.2(9)
Yb O2 C33B C34 139.9(5)
Yb O2 C36 C35 -143.4(5)
S P1 C1 Yb -24.42(17)
S P1 C1 P2 61.1(3)
S P1 C2 C3 -25.6(5)
S P1 C2 C7 162.1(4)
S P1 C8 C9 19.0(4)
S P1 C8 C13 -162.3(3)
P1 C2 C3 C4 -171.5(6)
P1 C2 C7 C6 172.5(6)
P1 C8 C9 C10 179.8(4)
P1 C8 C13 C12 -180.0(4)
P2 C14 C15 C16 -179.5(4)
P2 C14 C19 C18 178.5(4)
P2 C20 C21 C22 -178.7(4)
P2 C20 C25 C24 177.3(4)
O1 C29 C30A C31A 19(2)
O1 C29 C30B C31B 6.7(19)
O2 C33A C34 C35 -13.9(15)
O2 C33B C34 C35 30.0(8)
N P2 C1 Yb 9.5(2)
N P2 C1 P1 -79.7(3)
N P2 C14 C15 47.4(4)
N P2 C14 C19 -131.5(4)
N P2 C20 C21 -155.8(4)
N P2 C20 C25 26.5(5)
C1 P1 C2 C3 -150.4(5)
C1 P1 C2 C7 37.3(5)
C1 P1 C8 C9 145.9(4)
C1 P1 C8 C13 -35.4(4)
C1 P2 N Yb -10.7(2)
C1 P2 N Si 160.9(3)
C1 P2 C14 C15 -77.9(4)
C1 P2 C14 C19 103.2(4)
C1 P2 C20 C21 -34.6(5)
C1 P2 C20 C25 147.7(4)
C2 P1 C1 Yb 99.90(19)
C2 P1 C1 P2 -174.6(3)
C2 P1 C8 C9 -99.3(4)
C2 P1 C8 C13 79.5(4)
C2 C3 C4 C5 -1.8(12)
C3 C2 C7 C6 0.1(10)
C3 C4 C5 C6 1.3(12)
C4 C5 C6 C7 -0.1(13)
C5 C6 C7 C2 -0.6(12)
C7 C2 C3 C4 1.1(10)
C8 P1 C1 Yb -149.42(17)
C8 P1 C1 P2 -63.9(4)
C8 P1 C2 C3 90.6(5)
C8 P1 C2 C7 -81.8(5)
C8 C9 C10 C11 0.4(8)
C9 C8 C13 C12 -1.2(7)
C9 C10 C11 C12 -1.8(8)
C10 C11 C12 C13 1.7(8)
C11 C12 C13 C8 -0.2(8)
C13 C8 C9 C10 1.1(7)
C14 P2 N Yb -137.55(17)
C14 P2 N Si 34.1(4)
C14 P2 C1 Yb 134.35(17)
C14 P2 C1 P1 45.2(4)
C14 P2 C20 C21 85.0(4)
C14 P2 C20 C25 -92.7(4)
C14 C15 C16 C17 1.4(7)
C15 C14 C19 C18 -0.4(7)
C15 C16 C17 C18 -1.2(8)
C16 C17 C18 C19 0.3(8)
C17 C18 C19 C14 0.5(8)
C19 C14 C15 C16 -0.5(7)
C20 P2 N Yb 107.13(19)
C20 P2 N Si -81.2(4)
C20 P2 C1 Yb -113.05(18)
C20 P2 C1 P1 157.8(3)
C20 P2 C14 C15 168.6(4)
C20 P2 C14 C19 -10.4(4)
C20 C21 C22 C23 2.7(8)
C21 C20 C25 C24 -0.5(8)
C21 C22 C23 C24 -2.7(9)
C22 C23 C24 C25 1.2(9)
C23 C24 C25 C20 0.4(9)
C25 C20 C21 C22 -1.0(8)
C26 Si N Yb 47.6(3)
C26 Si N P2 -122.5(4)
C27 Si N Yb 170.2(2)
C27 Si N P2 0.2(4)
C28 Si N Yb -69.5(3)
C28 Si N P2 120.4(4)
C29 O1 C32 C31A -31.4(16)
C29 O1 C32 C31B 23.5(10)
C29 C30A C31A C32 -36(3)
C29 C30B C31B C32 8(2)
C30A C31A C32 O1 41(2)
C30B C31B C32 O1 -20.1(17)
C32 O1 C29 C30A 6.3(14)
C32 O1 C29 C30B -20.9(14)
C33A O2 C36 C35 8.9(10)
C33A C34 C35 C36 18.5(11)
C33B O2 C36 C35 38.2(8)
C33B C34 C35 C36 -8.6(8)
C34 C35 C36 O2 -16.9(8)
C36 O2 C33A C34 3.3(14)
C36 O2 C33B C34 -41.5(8)
